data_7021773
loop_
_publ_author_name
'Dippold, Alexander A.'
'Klap\"otke, Thomas M'
'Oswald, Michaela'

_publ_section_title
;
 Asymmetrically substituted 5,5'-bistriazoles - nitrogen-rich materials
 with various energetic functionalities.
;
_journal_issue 31
_journal_name_full 'Dalton transactions (Cambridge, England : 2003)'
_journal_page_first 11136
_journal_page_last 11145
_journal_paper_doi 10.1039/c3dt51205c
_journal_volume 42
_journal_year 2013
_chemical_formula_moiety 'C4 H3 N9 O4, 4(H2 O)'
_chemical_formula_sum 'C4 H11 N9 O8'
_chemical_formula_weight 313.186
_chemical_name_common NNBT
_chemical_name_systematic 3-Nitro-5-(5-Nitrimino-1,2,4-triazol-3-yl)-1,2,4-1H-triazole
_space_group_IT_number 2
_symmetry_cell_setting triclinic
_symmetry_space_group_name_Hall '-P 1'
_symmetry_space_group_name_H-M 'P -1'
_atom_sites_solution_hydrogens geom
_atom_sites_solution_primary direct
_atom_sites_solution_secondary difmap
_audit_creation_date
;
'Fri Jul 20 13:22:22 2012'
;
_audit_creation_method SHELXL-97
_cell_angle_alpha 108.636(13)
_cell_angle_beta 101.777(13)
_cell_angle_gamma 94.022(11)
_cell_formula_units_Z 2
_cell_length_a 6.3329(9)
_cell_length_b 8.5362(11)
_cell_length_c 12.685(2)
_cell_measurement_reflns_used 895
_cell_measurement_temperature 173(2)
_cell_measurement_theta_max 33.5024
_cell_measurement_theta_min 4.1417
_cell_volume 629.30(17)
_computing_cell_refinement
;
CrysAlisPro, Agilent Technologies,
Version 1.171.35.11 (release 16-05-2011 CrysAlis171 .NET)
(compiled May 16 2011,17:55:39)
;
_computing_data_collection
;
CrysAlisPro, Agilent Technologies,
Version 1.171.35.11 (release 16-05-2011 CrysAlis171 .NET)
(compiled May 16 2011,17:55:39)
;
_computing_data_reduction
;
CrysAlisPro, Agilent Technologies,
Version 1.171.35.11 (release 16-05-2011 CrysAlis171 .NET)
(compiled May 16 2011,17:55:39)
;
_computing_molecular_graphics
;
'ORTEP (M. N. Burnett, C. K. Johnson, ORTEP-III: Oak Ridge Thermal Ellipsoid
;
_computing_publication_material 'PLATON (A. L. Spek, Acta Crystallogr, Sect. A, 1990, 46, C34, 1995 version).'
_computing_structure_refinement 'SHELXL-97 (Sheldrick, 1997)'
_computing_structure_solution SIR-97
_diffrn_ambient_temperature 173(2)
_diffrn_detector_area_resol_mean 15.9809
_diffrn_measured_fraction_theta_full 0.989
_diffrn_measured_fraction_theta_max 0.989
_diffrn_measurement_details
;
1 omega -1.00 103.00 1.0000 18.0000
omega____ theta____ kappa____ phi______ frames
- 32.0000 79.0000 0.0000 104

2 omega -1.00 103.00 1.0000 18.0000
omega____ theta____ kappa____ phi______ frames
- 32.0000 79.0000 120.0000 104

3 omega -65.00 39.00 1.0000 18.0000
omega____ theta____ kappa____ phi______ frames
- -32.0000 80.0000 250.0000 104

;
_diffrn_measurement_device 'CCD camera on \k-goniostat'
_diffrn_measurement_device_type KappaCCD
_diffrn_measurement_method omega-scan
_diffrn_orient_matrix_UB_11 -0.0282573000
_diffrn_orient_matrix_UB_12 0.0494500000
_diffrn_orient_matrix_UB_13 0.0503538000
_diffrn_orient_matrix_UB_21 -0.0622655000
_diffrn_orient_matrix_UB_22 -0.0716221000
_diffrn_orient_matrix_UB_23 0.0010667000
_diffrn_orient_matrix_UB_31 0.0932688000
_diffrn_orient_matrix_UB_32 -0.0167942000
_diffrn_orient_matrix_UB_33 0.0340294000
_diffrn_radiation_collimation 0.5
_diffrn_radiation_monochromator graphite
_diffrn_radiation_source 'fine-focus sealed tube'
_diffrn_radiation_type 'Mo K\a'
_diffrn_radiation_wavelength 0.71073
_diffrn_reflns_av_R_equivalents 0.0209
_diffrn_reflns_av_sigmaI/netI 0.0489
_diffrn_reflns_limit_h_max 7
_diffrn_reflns_limit_h_min -6
_diffrn_reflns_limit_k_max 10
_diffrn_reflns_limit_k_min -6
_diffrn_reflns_limit_l_max 10
_diffrn_reflns_limit_l_min -15
_diffrn_reflns_number 3194
_diffrn_reflns_theta_full 25.68
_diffrn_reflns_theta_max 25.68
_diffrn_reflns_theta_min 4.15
_diffrn_source_current 40
_diffrn_source_type 'Spellman generator'
_diffrn_source_voltage 50
_exptl_absorpt_coefficient_mu 0.156
_exptl_absorpt_correction_T_max 1.00000
_exptl_absorpt_correction_T_min 0.70769
_exptl_absorpt_correction_type multi-scan
_exptl_absorpt_process_details
;
CrysAlisPro, Agilent Technologies,
Version 1.171.35.11 (release 16-05-2011 CrysAlis171 .NET)
(compiled May 16 2011,17:55:39)
Empirical absorption correction using spherical harmonics,
implemented in SCALE3 ABSPACK scaling algorithm.
;
_exptl_crystal_colour colorless
_exptl_crystal_density_diffrn 1.6529(4)
_exptl_crystal_density_method 'not measured'
_exptl_crystal_description plate
_exptl_crystal_F_000 324
_exptl_crystal_size_max 0.35
_exptl_crystal_size_mid 0.2
_exptl_crystal_size_min 0.02
_refine_diff_density_max 0.544
_refine_diff_density_min -0.297
_refine_diff_density_rms 0.065
_refine_ls_extinction_method none
_refine_ls_goodness_of_fit_ref 1.031
_refine_ls_hydrogen_treatment mixed
_refine_ls_matrix_type full
_refine_ls_number_parameters 234
_refine_ls_number_reflns 2373
_refine_ls_number_restraints 8
_refine_ls_restrained_S_all 1.029
_refine_ls_R_factor_all 0.0769
_refine_ls_R_factor_gt 0.0541
_refine_ls_shift/su_max 0.000
_refine_ls_shift/su_mean 0.000
_refine_ls_structure_factor_coef Fsqd
_refine_ls_weighting_details 'calc w=1/[\s^2^(Fo^2^)+(0.0875P)^2^+0.1155P] where P=(Fo^2^+2Fc^2^)/3'
_refine_ls_weighting_scheme calc
_refine_ls_wR_factor_gt 0.1344
_refine_ls_wR_factor_ref 0.1537
_reflns_number_gt 1743
_reflns_number_total 2373
_reflns_threshold_expression >2\s(I)
_cod_data_source_file c3dt51205c.txt
_cod_data_source_block manuscript
_cod_original_cell_volume 629.27(16)
_cod_original_sg_symbol_Hall '-P 1 '
_cod_database_code 7021773

loop_
_symmetry_equiv_pos_as_xyz
'x, y, z'
'-x, -y, -z'

loop_
_atom_site_label
_atom_site_type_symbol
_atom_site_fract_x
_atom_site_fract_y
_atom_site_fract_z
_atom_site_U_iso_or_equiv
_atom_site_adp_type
_atom_site_occupancy
_atom_site_symmetry_multiplicity
_atom_site_calc_flag
_atom_site_refinement_flags
O5 O 0.2346(4) 0.1786(3) 0.08396(18) 0.0353(5) Uani 1 1 d D
O6 O 0.2581(4) 0.6703(3) 0.67244(18) 0.0377(5) Uani 1 1 d D
O7 O 0.3449(4) 0.6541(3) 0.8895(2) 0.0460(6) Uani 1 1 d D
O8 O 0.1682(4) 0.8409(3) 0.06513(19) 0.0412(6) Uani 1 1 d D
H6B H 0.276(4) 0.797(3) 0.695(2) 0.010(6) Uiso 1 1 d .
H6A H 0.283(5) 0.670(4) 0.7398(11) 0.028(8) Uiso 1 1 d D
H7 H 0.256(5) 0.521(5) 0.556(3) 0.052(10) Uiso 1 1 d .
H5B H 0.121(7) 0.178(5) 0.030(4) 0.063(12) Uiso 1 1 d .
H5A H 0.346(5) 0.212(6) 0.066(4) 0.102(18) Uiso 1 1 d D
H5 H 0.220(5) 0.298(4) 0.210(3) 0.043(9) Uiso 1 1 d .
H8B H 0.207(8) 0.944(7) 0.078(5) 0.093(17) Uiso 1 1 d .
H H 0.252(4) -0.056(4) 0.450(3) 0.028(8) Uiso 1 1 d .
H7A H 0.272(9) 0.705(7) 0.935(5) 0.15(3) Uiso 1 1 d D
H7B H 0.363(9) 0.560(3) 0.895(5) 0.11(2) Uiso 1 1 d D
H8A H 0.184(6) 0.817(5) 0.1252(19) 0.065(12) Uiso 1 1 d D
N7 N 0.2435(3) 0.4359(3) 0.48138(19) 0.0223(5) Uani 1 1 d .
O4 O 0.2175(3) 0.8038(2) 0.29127(16) 0.0315(5) Uani 1 1 d .
N3 N 0.2679(4) 0.2612(3) 0.64757(18) 0.0258(5) Uani 1 1 d .
N2 N 0.2668(4) -0.0178(3) 0.61037(18) 0.0257(5) Uani 1 1 d .
N1 N 0.2547(3) 0.0193(3) 0.5139(2) 0.0240(5) Uani 1 1 d .
N8 N 0.2309(4) 0.6283(3) 0.38546(18) 0.0269(5) Uani 1 1 d .
N9 N 0.2135(4) 0.6522(3) 0.28607(18) 0.0269(5) Uani 1 1 d .
O3 O 0.1957(4) 0.5390(2) 0.19411(16) 0.0409(6) Uani 1 1 d .
N6 N 0.2298(4) 0.1934(3) 0.34478(18) 0.0264(5) Uani 1 1 d .
C4 C 0.2299(4) 0.4678(3) 0.3820(2) 0.0214(5) Uani 1 1 d .
C2 C 0.2551(4) 0.1848(3) 0.5376(2) 0.0231(6) Uani 1 1 d .
O2 O 0.2953(4) 0.2897(3) 0.87213(19) 0.0493(6) Uani 1 1 d .
C3 C 0.2422(4) 0.2676(3) 0.4532(2) 0.0236(6) Uani 1 1 d .
N5 N 0.2221(4) 0.3214(3) 0.30059(19) 0.0255(5) Uani 1 1 d .
C1 C 0.2738(4) 0.1307(3) 0.6858(2) 0.0240(6) Uani 1 1 d .
O1 O 0.2944(4) 0.0215(3) 0.83017(19) 0.0530(7) Uani 1 1 d .
N4 N 0.2891(4) 0.1489(3) 0.8042(2) 0.0362(6) Uani 1 1 d .

loop_
_atom_site_aniso_label
_atom_site_aniso_U_11
_atom_site_aniso_U_22
_atom_site_aniso_U_33
_atom_site_aniso_U_23
_atom_site_aniso_U_13
_atom_site_aniso_U_12
O5 0.0495(15) 0.0335(11) 0.0245(11) 0.0097(9) 0.0130(10) 0.0057(10)
O6 0.0538(14) 0.0269(12) 0.0281(12) 0.0034(9) 0.0102(10) 0.0051(9)
O7 0.0593(16) 0.0400(14) 0.0381(13) 0.0107(11) 0.0154(11) 0.0062(11)
O8 0.0587(15) 0.0382(14) 0.0312(13) 0.0161(10) 0.0137(10) 0.0072(11)
N7 0.0278(12) 0.0225(11) 0.0176(11) 0.0077(9) 0.0057(8) 0.0041(8)
O4 0.0496(12) 0.0201(10) 0.0278(11) 0.0117(8) 0.0096(8) 0.0064(8)
N3 0.0332(12) 0.0264(12) 0.0210(12) 0.0110(9) 0.0080(9) 0.0062(9)
N2 0.0321(12) 0.0263(12) 0.0207(12) 0.0108(9) 0.0065(9) 0.0042(9)
N1 0.0307(13) 0.0230(12) 0.0204(12) 0.0081(10) 0.0094(9) 0.0043(9)
N8 0.0378(13) 0.0240(12) 0.0220(12) 0.0111(9) 0.0082(9) 0.0052(9)
N9 0.0381(13) 0.0215(11) 0.0216(12) 0.0073(9) 0.0079(9) 0.0046(9)
O3 0.0723(15) 0.0289(11) 0.0206(11) 0.0077(9) 0.0107(9) 0.0067(10)
N6 0.0353(13) 0.0256(12) 0.0235(12) 0.0123(9) 0.0115(9) 0.0074(9)
C4 0.0225(13) 0.0231(13) 0.0204(13) 0.0093(10) 0.0061(10) 0.0035(10)
C2 0.0244(13) 0.0252(14) 0.0208(13) 0.0090(10) 0.0056(10) 0.0043(10)
O2 0.0846(18) 0.0320(13) 0.0308(12) 0.0091(10) 0.0157(11) 0.0082(11)
C3 0.0237(13) 0.0252(14) 0.0225(14) 0.0083(11) 0.0066(10) 0.0034(10)
N5 0.0323(12) 0.0238(12) 0.0248(12) 0.0128(9) 0.0091(9) 0.0052(9)
C1 0.0269(14) 0.0269(14) 0.0200(13) 0.0102(11) 0.0061(10) 0.0035(10)
O1 0.0890(18) 0.0460(14) 0.0319(13) 0.0232(11) 0.0157(12) 0.0103(12)
N4 0.0543(16) 0.0318(14) 0.0255(13) 0.0140(11) 0.0090(11) 0.0075(11)

loop_
_atom_type_symbol
_atom_type_description
_atom_type_scat_dispersion_real
_atom_type_scat_dispersion_imag
_atom_type_scat_source
C C 0.0033 0.0016 'International Tables Vol C Tables 4.2.6.8 and 6.1.1.4'
H H 0.0000 0.0000 'International Tables Vol C Tables 4.2.6.8 and 6.1.1.4'
N N 0.0061 0.0033 'International Tables Vol C Tables 4.2.6.8 and 6.1.1.4'
O O 0.0106 0.0060 'International Tables Vol C Tables 4.2.6.8 and 6.1.1.4'

loop_
_geom_angle_atom_site_label_1
_geom_angle_atom_site_label_2
_geom_angle_atom_site_label_3
_geom_angle
H5B O5 H5A 107(4)
H6B O6 H6A 95(2)
H7A O7 H7B 111(6)
H8B O8 H8A 113(4)
C4 N7 C3 105.8(2)
C4 N7 H7 124(2)
C3 N7 H7 130(2)
C2 N3 C1 100.8(2)
C1 N2 N1 101.2(2)
C2 N1 N2 109.7(2)
C2 N1 H 129(2)
N2 N1 H 122(2)
N9 N8 C4 115.9(2)
O3 N9 O4 121.0(2)
O3 N9 N8 124.0(2)
O4 N9 N8 115.0(2)
C3 N6 N5 103.9(2)
N5 C4 N8 135.1(2)
N5 C4 N7 106.5(2)
N8 C4 N7 118.3(2)
N3 C2 N1 110.9(2)
N3 C2 C3 124.7(2)
N1 C2 C3 124.4(2)
N6 C3 N7 112.7(2)
N6 C3 C2 125.0(2)
N7 C3 C2 122.3(2)
C4 N5 N6 111.2(2)
C4 N5 H5 127.7(16)
N6 N5 H5 121.0(16)
N2 C1 N3 117.3(2)
N2 C1 N4 119.8(2)
N3 C1 N4 122.9(2)
O2 N4 O1 124.5(2)
O2 N4 C1 117.9(2)
O1 N4 C1 117.7(2)

loop_
_geom_bond_atom_site_label_1
_geom_bond_atom_site_label_2
_geom_bond_distance
O5 H5B 0.88(4)
O5 H5A 0.842(7)
O6 H6B 1.02(3)
O6 H6A 0.837(7)
O7 H7A 0.839(10)
O7 H7B 0.846(10)
O8 H8B 0.85(5)
O8 H8A 0.837(7)
N7 C4 1.360(3)
N7 C3 1.364(3)
N7 H7 0.97(4)
O4 N9 1.273(3)
N3 C2 1.320(3)
N3 C1 1.350(3)
N2 C1 1.313(3)
N2 N1 1.348(3)
N1 C2 1.347(3)
N1 H 0.85(3)
N8 N9 1.324(3)
N8 C4 1.356(3)
N9 O3 1.232(3)
N6 C3 1.300(3)
N6 N5 1.378(3)
C4 N5 1.333(3)
C2 C3 1.452(4)
O2 N4 1.228(3)
N5 H5 1.10(3)
C1 N4 1.441(4)
O1 N4 1.234(3)

loop_
_geom_torsion_atom_site_label_1
_geom_torsion_atom_site_label_2
_geom_torsion_atom_site_label_3
_geom_torsion_atom_site_label_4
_geom_torsion
C1 N2 N1 C2 -0.1(3)
C4 N8 N9 O3 0.5(4)
C4 N8 N9 O4 -179.1(2)
N9 N8 C4 N5 2.6(4)
N9 N8 C4 N7 -178.9(2)
C3 N7 C4 N5 -0.2(3)
C3 N7 C4 N8 -179.2(2)
C1 N3 C2 N1 -0.3(3)
C1 N3 C2 C3 179.5(2)
N2 N1 C2 N3 0.3(3)
N2 N1 C2 C3 -179.5(2)
N5 N6 C3 N7 -0.2(3)
N5 N6 C3 C2 -179.7(2)
C4 N7 C3 N6 0.3(3)
C4 N7 C3 C2 179.8(2)
N3 C2 C3 N6 179.9(2)
N1 C2 C3 N6 -0.3(4)
N3 C2 C3 N7 0.4(4)
N1 C2 C3 N7 -179.9(2)
N8 C4 N5 N6 178.8(3)
N7 C4 N5 N6 0.1(3)
C3 N6 N5 C4 0.0(3)
N1 N2 C1 N3 -0.1(3)
N1 N2 C1 N4 -179.6(2)
C2 N3 C1 N2 0.3(3)
C2 N3 C1 N4 179.7(2)
N2 C1 N4 O2 180.0(3)
N3 C1 N4 O2 0.5(4)
N2 C1 N4 O1 -0.2(4)
N3 C1 N4 O1 -179.7(3)
